data_4518549
loop_
_publ_author_name
'Fernandes, Tiago A.'
'Costa, In\^es F M'
'Jorge, Paula'
'Sousa, Ana Catarina'
'Andr\'e, V\^ania'
'Cerca, Nuno'
'Kirillov, Alexander M.'

_publ_section_title
;
 Silver(I) Coordination Polymers Immobilized into Biopolymer Films for
 Antimicrobial Applications.
;
_journal_issue 11
_journal_name_full 'ACS applied materials &amp; interfaces'
_journal_page_first 12836
_journal_page_last 12844
_journal_paper_doi 10.1021/acsami.0c19446
_journal_volume 13
_journal_year 2021
_chemical_formula_sum 'C18 H19 Ag5 O18'
_chemical_formula_weight 1062.68
_space_group_crystal_system monoclinic
_space_group_IT_number 14
_space_group_name_Hall '-P 2yn'
_space_group_name_H-M_alt 'P 1 21/n 1'
_atom_sites_solution_hydrogens mixed
_audit_creation_method SHELXL-2014/7
_audit_update_record
;
2020-10-08 deposited with the CCDC.	2020-10-08 downloaded from the CCDC.
;
_cell_angle_alpha 90
_cell_angle_beta 90.542(3)
_cell_angle_gamma 90
_cell_formula_units_Z 2
_cell_length_a 3.6227(2)
_cell_length_b 16.8605(7)
_cell_length_c 20.1810(11)
_cell_measurement_reflns_used 5514
_cell_measurement_temperature 296(2)
_cell_measurement_theta_max 30.168
_cell_measurement_theta_min 2.618
_cell_volume 1232.61(11)
_computing_cell_refinement 'BRUKER SMART (Bruker, 2014)'
_computing_data_collection 'BRUKER SMART (Bruker, 2014)'
_computing_data_reduction 'BRUKER SAINT (Bruker, 2014)'
_computing_molecular_graphics 'Mercury 2020.1'
_computing_structure_refinement 'SHELXL-2014/7 (Sheldrick, 2014)'
_computing_structure_solution 'SHELXT 2014/4 (Sheldrick, 2015)'
_diffrn_ambient_temperature 296(2)
_diffrn_measured_fraction_theta_full 0.976
_diffrn_measured_fraction_theta_max 0.980
_diffrn_measurement_device_type 'CCD area detector'
_diffrn_measurement_method 'phi and omega scans'
_diffrn_radiation_monochromator graphite
_diffrn_radiation_source 'fine-focus sealed tube'
_diffrn_radiation_type MoK\a
_diffrn_radiation_wavelength 0.71073
_diffrn_reflns_av_R_equivalents 0.0301
_diffrn_reflns_av_unetI/netI 0.0545
_diffrn_reflns_Laue_measured_fraction_full 0.976
_diffrn_reflns_Laue_measured_fraction_max 0.980
_diffrn_reflns_limit_h_max 5
_diffrn_reflns_limit_h_min -4
_diffrn_reflns_limit_k_max 23
_diffrn_reflns_limit_k_min -22
_diffrn_reflns_limit_l_max 28
_diffrn_reflns_limit_l_min -17
_diffrn_reflns_number 5514
_diffrn_reflns_point_group_measured_fraction_full 0.976
_diffrn_reflns_point_group_measured_fraction_max 0.980
_diffrn_reflns_theta_full 25.242
_diffrn_reflns_theta_max 30.168
_diffrn_reflns_theta_min 2.618
_exptl_absorpt_coefficient_mu 3.992
_exptl_absorpt_correction_T_max 0.7460
_exptl_absorpt_correction_T_min 0.6291
_exptl_absorpt_correction_type multi-scan
_exptl_absorpt_process_details 'SADABS (Bruker,2014)'
_exptl_crystal_colour colorless
_exptl_crystal_density_diffrn 2.863
_exptl_crystal_density_meas ?
_exptl_crystal_description plate
_exptl_crystal_F_000 1012
_exptl_crystal_size_max 0.160
_exptl_crystal_size_mid 0.060
_exptl_crystal_size_min 0.040
_refine_diff_density_max 1.243
_refine_diff_density_min -1.059
_refine_diff_density_rms 0.178
_refine_ls_extinction_method none
_refine_ls_goodness_of_fit_ref 1.059
_refine_ls_hydrogen_treatment constr
_refine_ls_matrix_type full
_refine_ls_number_parameters 187
_refine_ls_number_reflns 3564
_refine_ls_number_restraints 0
_refine_ls_restrained_S_all 1.059
_refine_ls_R_factor_all 0.0686
_refine_ls_R_factor_gt 0.0483
_refine_ls_shift/su_max 0.001
_refine_ls_shift/su_mean 0.000
_refine_ls_structure_factor_coef Fsqd
_refine_ls_weighting_details 'w=1/[\s^2^(Fo^2^)+(0.0223P)^2^+7.4854P] where P=(Fo^2^+2Fc^2^)/3'
_refine_ls_weighting_scheme calc
_refine_ls_wR_factor_gt 0.0995
_refine_ls_wR_factor_ref 0.1075
_reflns_Friedel_coverage 0.000
_reflns_number_gt 2712
_reflns_number_total 3564
_reflns_threshold_expression 'I > 2\s(I)'
_cod_data_source_file am0c19446_si_003.cif
_cod_data_source_block Compound2
_cod_depositor_comments
;
The following automatic conversions were performed:

data item '_exptl_crystal_density_meas' value 'not measured' was
changed to '?' -- the value is perceived as not measured.

Automatic conversion script
Id: cif_fix_values 7556 2019-12-06 15:28:31Z antanas 

 Adding full bibliography for 4518549--4518550.cif.
;
_cod_original_sg_symbol_H-M 'P 21/n'
_cod_database_code 4518549
_shelx_shelxl_version_number 2014/7
_shelx_space_group_comment
;
The symmetry employed for this shelxl refinement is uniquely defined
by the following loop, which should always be used as a source of
symmetry information in preference to the above space-group names.
They are only intended as comments.
;
_shelx_estimated_absorpt_t_min 0.568
_shelx_estimated_absorpt_t_max 0.857

loop_
_space_group_symop_operation_xyz
'x, y, z'
'-x+1/2, y+1/2, -z+1/2'
'-x, -y, -z'
'x-1/2, -y-1/2, z-1/2'

loop_
_atom_site_label
_atom_site_type_symbol
_atom_site_fract_x
_atom_site_fract_y
_atom_site_fract_z
_atom_site_U_iso_or_equiv
_atom_site_adp_type
_atom_site_occupancy
_atom_site_site_symmetry_order
_atom_site_calc_flag
_atom_site_refinement_flags_posn
_atom_site_refinement_flags_adp
_atom_site_refinement_flags_occupancy
_atom_site_disorder_assembly
_atom_site_disorder_group
Ag01 Ag 0.92174(16) 0.43815(3) 0.61352(2) 0.03386(14) Uani 1 1 d . . . . .
Ag02 Ag -0.00350(15) 0.94475(3) 0.44686(2) 0.03518(14) Uani 1 1 d . . . . .
Ag03 Ag 0.5000 0.5000 0.5000 0.0388(2) Uani 1 2 d S . P . .
O5 O 1.0766(13) 0.8874(3) 0.8026(2) 0.0304(9) Uani 1 1 d . . . . .
O6 O 1.0823(13) 0.7598(3) 0.8309(2) 0.0322(10) Uani 1 1 d . . . . .
O4 O 0.3724(12) 0.9652(2) 0.5999(2) 0.0270(9) Uani 1 1 d . . . . .
O1 O 0.8659(14) 0.5596(2) 0.6470(2) 0.0344(10) Uani 1 1 d . . . . .
O3 O 0.3478(13) 0.8782(3) 0.51638(19) 0.0318(10) Uani 1 1 d . . . . .
O2 O 0.6135(13) 0.6055(2) 0.5525(2) 0.0315(10) Uani 1 1 d . . . . .
C6 C 0.8757(14) 0.7938(3) 0.7218(2) 0.0180(10) Uani 1 1 d . . . . .
O1W O 0.9419(18) 0.3264(3) 0.5615(3) 0.0553(15) Uani 1 1 d . . . . .
C5 C 0.7383(14) 0.8526(3) 0.6809(2) 0.0180(10) Uani 1 1 d . . . . .
H5 H 0.7376 0.9049 0.6957 0.022 Uiso 1 1 calc R U . . .
C2 C 0.7430(14) 0.6977(3) 0.6360(2) 0.0155(9) Uani 1 1 d . . . . .
C9 C 1.0221(15) 0.8143(3) 0.7900(3) 0.0216(11) Uani 1 1 d . . . . .
C7 C 0.8762(15) 0.7158(3) 0.6997(3) 0.0205(10) Uani 1 1 d . . . . .
H7 H 0.9649 0.6757 0.7271 0.025 Uiso 1 1 calc R U . . .
C4 C 0.6019(14) 0.8352(3) 0.6187(2) 0.0173(10) Uani 1 1 d . . . . .
C3 C 0.6087(14) 0.7578(3) 0.5963(2) 0.0182(10) Uani 1 1 d . . . . .
H3 H 0.5217 0.7461 0.5539 0.022 Uiso 1 1 calc R U . . .
C8 C 0.4267(15) 0.8977(3) 0.5743(3) 0.0202(10) Uani 1 1 d . . . . .
O2W O 0.100(2) 0.8649(5) 0.3472(3) 0.088(3) Uani 1 1 d . . . . .
C1 C 0.7431(15) 0.6138(3) 0.6107(3) 0.0206(10) Uani 1 1 d . . . . .
O3W O 1.256(3) 1.0236(4) 0.7307(4) 0.103(3) Uani 1 1 d . . . . .
H1W H 0.7879 0.2876 0.5624 0.154 Uiso 1 1 d . U . . .
H2W H 1.0284 0.3278 0.5223 0.154 Uiso 1 1 d . U . . .
H3W H 0.1061 0.8208 0.3264 0.154 Uiso 1 1 d . U . . .
H4W H 0.3264 0.8772 0.3558 0.154 Uiso 1 1 d . U . . .
H5W H 1.1790 1.0189 0.7705 0.154 Uiso 1 1 d . U . . .
H6W H 1.0676 1.0163 0.7053 0.154 Uiso 1 1 d . U . . .
H2O H 0.4123 0.6315 0.5488 0.154 Uiso 0.5 1 d . U P . .

loop_
_atom_site_aniso_label
_atom_site_aniso_U_11
_atom_site_aniso_U_22
_atom_site_aniso_U_33
_atom_site_aniso_U_23
_atom_site_aniso_U_13
_atom_site_aniso_U_12
Ag01 0.0526(3) 0.0246(2) 0.0242(2) -0.00048(17) -0.0035(2) 0.0055(2)
Ag02 0.0463(3) 0.0304(2) 0.0286(2) 0.00498(19) -0.0114(2) 0.0146(2)
Ag03 0.0646(5) 0.0213(3) 0.0303(3) -0.0042(3) -0.0198(3) -0.0029(3)
O5 0.040(3) 0.026(2) 0.025(2) -0.0019(17) -0.0080(18) -0.0063(19)
O6 0.043(3) 0.033(2) 0.0209(19) 0.0053(17) -0.0093(18) -0.002(2)
O4 0.038(2) 0.0162(17) 0.027(2) 0.0030(15) -0.0088(18) 0.0077(16)
O1 0.056(3) 0.021(2) 0.026(2) 0.0043(17) -0.008(2) 0.008(2)
O3 0.048(3) 0.027(2) 0.0198(19) 0.0041(16) -0.0119(18) 0.011(2)
O2 0.050(3) 0.0175(18) 0.026(2) -0.0002(16) -0.0138(19) -0.0011(18)
C6 0.016(2) 0.021(2) 0.017(2) 0.0015(19) -0.0044(18) -0.0008(19)
O1W 0.075(4) 0.040(3) 0.050(3) -0.004(3) 0.003(3) 0.006(3)
C5 0.017(2) 0.023(2) 0.014(2) 0.0015(18) -0.0019(18) 0.0002(19)
C2 0.013(2) 0.017(2) 0.017(2) 0.0028(17) -0.0012(18) 0.0027(18)
C9 0.018(3) 0.027(3) 0.020(2) -0.002(2) -0.004(2) -0.001(2)
C7 0.020(3) 0.020(2) 0.021(2) 0.0053(19) -0.003(2) 0.003(2)
C4 0.018(2) 0.016(2) 0.018(2) 0.0036(18) -0.0029(19) 0.0023(19)
C3 0.018(2) 0.020(2) 0.016(2) 0.0007(18) -0.0034(19) 0.002(2)
C8 0.020(3) 0.018(2) 0.023(2) 0.0089(19) 0.001(2) 0.0024(19)
O2W 0.117(6) 0.107(6) 0.040(3) -0.036(4) -0.022(4) 0.072(5)
C1 0.023(3) 0.017(2) 0.022(2) 0.0031(19) 0.000(2) 0.001(2)
O3W 0.182(9) 0.052(4) 0.072(5) -0.011(4) -0.058(6) 0.017(5)

loop_
_atom_type_symbol
_atom_type_description
_atom_type_scat_dispersion_real
_atom_type_scat_dispersion_imag
_atom_type_scat_source
C C 0.0033 0.0016 'International Tables Vol C Tables 4.2.6.8 and 6.1.1.4'
H H 0.0000 0.0000 'International Tables Vol C Tables 4.2.6.8 and 6.1.1.4'
Ag Ag -0.8971 1.1015 'International Tables Vol C Tables 4.2.6.8 and 6.1.1.4'
O O 0.0106 0.0060 'International Tables Vol C Tables 4.2.6.8 and 6.1.1.4'

loop_
_geom_angle_atom_site_label_1
_geom_angle_atom_site_label_2
_geom_angle_atom_site_label_3
_geom_angle
_geom_angle_site_symmetry_1
_geom_angle_site_symmetry_3
_geom_angle_publ_flag
O1W Ag01 O1 168.66(19) . . ?
O1W Ag01 Ag03 87.13(16) . . ?
O1 Ag01 Ag03 81.86(11) . . ?
O1W Ag01 Ag03 85.01(17) . 1_655 ?
O1 Ag01 Ag03 88.83(13) . 1_655 ?
Ag03 Ag01 Ag03 70.956(11) . 1_655 ?
O3 Ag02 O4 164.14(16) . 3_576 ?
O3 Ag02 O2W 98.73(19) . . ?
O4 Ag02 O2W 97.03(19) 3_576 . ?
O3 Ag02 Ag02 81.47(11) . 3_576 ?
O4 Ag02 Ag02 82.74(11) 3_576 3_576 ?
O2W Ag02 Ag02 168.3(2) . 3_576 ?
O2 Ag03 O2 180.0 . 3_666 ?
O2 Ag03 Ag01 100.95(11) . 3_666 ?
O2 Ag03 Ag01 79.05(11) 3_666 3_666 ?
O2 Ag03 Ag01 79.05(11) . . ?
O2 Ag03 Ag01 100.95(11) 3_666 . ?
Ag01 Ag03 Ag01 179.999(18) 3_666 . ?
O2 Ag03 Ag01 92.30(13) . 1_455 ?
O2 Ag03 Ag01 87.70(13) 3_666 1_455 ?
Ag01 Ag03 Ag01 109.043(11) 3_666 1_455 ?
Ag01 Ag03 Ag01 70.956(11) . 1_455 ?
O2 Ag03 Ag01 87.70(13) . 3_766 ?
O2 Ag03 Ag01 92.30(13) 3_666 3_766 ?
Ag01 Ag03 Ag01 70.957(11) 3_666 3_766 ?
Ag01 Ag03 Ag01 109.044(11) . 3_766 ?
Ag01 Ag03 Ag01 180.0 1_455 3_766 ?
C8 O4 Ag02 122.4(3) . 3_576 ?
C1 O1 Ag01 122.8(4) . . ?
C8 O3 Ag02 126.3(4) . . ?
C1 O2 Ag03 128.9(3) . . ?
C1 O2 H2O 109.3(5) . . ?
Ag03 O2 H2O 103.2(3) . . ?
C5 C6 C7 119.4(5) . . ?
C5 C6 C9 120.1(5) . . ?
C7 C6 C9 120.5(5) . . ?
Ag01 O1W H1W 129.0 . . R
Ag01 O1W H2W 116.2 . . R
H1W O1W H2W 106.5 . . R
C4 C5 C6 121.0(5) . . ?
C4 C5 H5 119.5 . . ?
C6 C5 H5 119.5 . . ?
C3 C2 C7 119.2(5) . . ?
C3 C2 C1 119.7(4) . . ?
C7 C2 C1 121.1(4) . . ?
O6 C9 O5 123.5(5) . . ?
O6 C9 C6 119.4(5) . . ?
O5 C9 C6 117.1(5) . . ?
C6 C7 C2 120.0(5) . . ?
C6 C7 H7 120.0 . . ?
C2 C7 H7 120.0 . . ?
C5 C4 C3 119.6(5) . . ?
C5 C4 C8 122.2(5) . . ?
C3 C4 C8 118.2(4) . . ?
C2 C3 C4 120.8(5) . . ?
C2 C3 H3 119.6 . . ?
C4 C3 H3 119.6 . . ?
O3 C8 O4 125.8(5) . . ?
O3 C8 C4 117.4(5) . . ?
O4 C8 C4 116.7(5) . . ?
Ag02 O2W H3W 152.4 . . R
Ag02 O2W H4W 81.7 . . R
H3W O2W H4W 106.1 . . R
O1 C1 O2 126.0(5) . . ?
O1 C1 C2 119.3(5) . . ?
O2 C1 C2 114.7(4) . . ?
H5W O3W H6W 106.3 . . R

loop_
_geom_bond_atom_site_label_1
_geom_bond_atom_site_label_2
_geom_bond_distance
_geom_bond_site_symmetry_2
_geom_bond_publ_flag
Ag01 O1W 2.158(6) . ?
Ag01 O1 2.167(4) . ?
Ag01 Ag03 2.9333(5) . ?
Ag01 Ag03 3.2886(5) 1_655 ?
Ag02 O3 2.194(4) . ?
Ag02 O4 2.227(4) 3_576 ?
Ag02 O2W 2.452(6) . ?
Ag02 Ag02 2.8410(10) 3_576 ?
Ag03 O2 2.108(4) . ?
Ag03 O2 2.108(4) 3_666 ?
Ag03 Ag01 2.9332(5) 3_666 ?
Ag03 Ag01 3.2886(5) 1_455 ?
Ag03 Ag01 3.2886(6) 3_766 ?
O5 C9 1.274(7) . ?
O6 C9 1.253(7) . ?
O4 C8 1.265(7) . ?
O4 Ag02 2.227(4) 3_576 ?
O1 C1 1.251(6) . ?
O3 C8 1.245(7) . ?
O2 C1 1.270(6) . ?
O2 H2O 0.853(5) . ?
C6 C5 1.380(7) . ?
C6 C7 1.388(7) . ?
C6 C9 1.510(7) . ?
O1W H1W 0.860 . R
O1W H2W 0.853 . R
C5 C4 1.378(7) . ?
C5 H5 0.9300 . ?
C2 C3 1.379(7) . ?
C2 C7 1.402(7) . ?
C2 C1 1.503(7) . ?
C7 H7 0.9300 . ?
C4 C3 1.381(7) . ?
C4 C8 1.519(7) . ?
C3 H3 0.9300 . ?
O2W H3W 0.854 . R
O2W H4W 0.864 . R
O3W H5W 0.855 . R
O3W H6W 0.860 . R
